data_7156322
loop_
_publ_author_name
'Wang, Zhi-Peng'
'He, Yun'
'Shao, Pan-Lin'

_publ_section_title
;
 Transition-metal-free synthesis of polysubstituted pyrrole derivatives
 via cyclization of methyl isocyanoacetate with aurone analogues.
;
_journal_issue 30
_journal_name_full 'Organic &amp; biomolecular chemistry'
_journal_page_first 5422
_journal_page_last 5426
_journal_paper_doi 10.1039/c8ob01558a
_journal_volume 16
_journal_year 2018
_chemical_formula_moiety 'C26 H18 N2 O7'
_chemical_formula_sum 'C26 H18 N2 O7'
_chemical_formula_weight 470.42
_space_group_crystal_system triclinic
_space_group_IT_number 2
_space_group_name_Hall '-P 1'
_space_group_name_H-M_alt 'P -1'
_symmetry_space_group_name_Hall '-P 1'
_symmetry_space_group_name_H-M 'P -1'
_atom_sites_solution_hydrogens geom
_atom_sites_solution_primary direct
_audit_creation_date 2017-04-25
_audit_creation_method
;
Olex2 1.2-alpha
(compiled 2017.03.28 svn.r3405 for OlexSys, GUI svn.r5335)
;
_audit_update_record
;
2018-03-29 deposited with the CCDC.
2018-07-18 downloaded from the CCDC.
;
_cell_angle_alpha 88.506(5)
_cell_angle_beta 89.846(5)
_cell_angle_gamma 83.022(5)
_cell_formula_units_Z 2
_cell_length_a 7.4307(5)
_cell_length_b 10.8091(7)
_cell_length_c 14.3220(8)
_cell_measurement_reflns_used 2907
_cell_measurement_temperature 293(2)
_cell_measurement_theta_max 28.1720
_cell_measurement_theta_min 3.7890
_cell_volume 1141.42(12)
_computing_molecular_graphics 'Olex2 (Dolomanov et al., 2009)'
_computing_publication_material 'Olex2 (Dolomanov et al., 2009)'
_computing_structure_refinement 'ShelXL (Sheldrick, 2015)'
_computing_structure_solution 'SIR2004 (Burla et al., 2007)'
_diffrn_ambient_temperature 293(2)
_diffrn_detector_area_resol_mean 16.0892
_diffrn_measured_fraction_theta_full 0.998
_diffrn_measured_fraction_theta_max 0.998
_diffrn_measurement_device_type 'SuperNova, Single source at offset, Eos'
_diffrn_measurement_method '\w scans'
_diffrn_radiation_type MoK\a
_diffrn_radiation_wavelength 0.71073
_diffrn_reflns_av_R_equivalents 0.0188
_diffrn_reflns_av_unetI/netI 0.0395
_diffrn_reflns_Laue_measured_fraction_full 0.998
_diffrn_reflns_Laue_measured_fraction_max 0.998
_diffrn_reflns_limit_h_max 9
_diffrn_reflns_limit_h_min -9
_diffrn_reflns_limit_k_max 12
_diffrn_reflns_limit_k_min -13
_diffrn_reflns_limit_l_max 17
_diffrn_reflns_limit_l_min -16
_diffrn_reflns_number 8044
_diffrn_reflns_point_group_measured_fraction_full 0.998
_diffrn_reflns_point_group_measured_fraction_max 0.998
_diffrn_reflns_theta_full 26.000
_diffrn_reflns_theta_max 26.367
_diffrn_reflns_theta_min 3.380
_diffrn_source 'micro-focus sealed X-ray tube'
_exptl_absorpt_coefficient_mu 0.101
_exptl_absorpt_correction_T_max 1.00000
_exptl_absorpt_correction_T_min 0.83307
_exptl_absorpt_correction_type multi-scan
_exptl_absorpt_process_details
;
CrysAlisPro 1.171.38.41k (Rigaku Oxford Diffraction, 2015)
Empirical absorption correction using spherical harmonics,
 implemented in SCALE3 ABSPACK scaling algorithm.
;
_exptl_crystal_colour Colorless
_exptl_crystal_density_diffrn 1.369
_exptl_crystal_description Block
_exptl_crystal_F_000 488
_exptl_crystal_size_max 0.35
_exptl_crystal_size_mid 0.25
_exptl_crystal_size_min 0.23
_refine_diff_density_max 0.192
_refine_diff_density_min -0.253
_refine_diff_density_rms 0.056
_refine_ls_extinction_method none
_refine_ls_goodness_of_fit_ref 1.047
_refine_ls_hydrogen_treatment constr
_refine_ls_matrix_type full
_refine_ls_number_parameters 317
_refine_ls_number_reflns 4665
_refine_ls_number_restraints 0
_refine_ls_restrained_S_all 1.047
_refine_ls_R_factor_all 0.0776
_refine_ls_R_factor_gt 0.0525
_refine_ls_shift/su_max 0.000
_refine_ls_shift/su_mean 0.000
_refine_ls_structure_factor_coef Fsqd
_refine_ls_weighting_details 'w=1/[\s^2^(Fo^2^)+(0.0495P)^2^+0.3434P] where P=(Fo^2^+2Fc^2^)/3'
_refine_ls_weighting_scheme calc
_refine_ls_wR_factor_gt 0.1201
_refine_ls_wR_factor_ref 0.1387
_reflns_Friedel_coverage 0.000
_reflns_number_gt 3248
_reflns_number_total 4665
_reflns_threshold_expression 'I > 2\s(I)'
_cod_data_source_file c8ob01558a2.cif
_cod_data_source_block wzp
_cod_depositor_comments 'Adding full bibliography for 7156322.cif.'
_cod_database_code 7156322
_shelx_shelxl_version_number 2014/7
_shelx_space_group_comment
;
The symmetry employed for this shelxl refinement is uniquely defined
by the following loop, which should always be used as a source of
symmetry information in preference to the above space-group names.
They are only intended as comments.
;
_olex2_refinement_description
;
1. Fixed Uiso
 At 1.2 times of:
  All C(H) groups, All N(H) groups
 At 1.5 times of:
  All C(H,H,H) groups
2.a Aromatic/amide H refined with riding coordinates:
 N005(H005), C00G(H00G), C00I(H00I), C00N(H00N), C00O(H00O), C00P(H00P),
 C00Q(H00Q), C00R(H00R), C00S(H00S), C00T(H00T), C00U(H00U), C00W(H00W),
 C00X(H00X), C00Y(H00Y), C00Z(H00Z)
2.b Idealised Me refined as rotating group:
 C00V(H00A,H00B,H00C)
;
_olex2_submission_special_instructions 'No special instructions were received'
_oxdiff_exptl_absorpt_empirical_details
;
Empirical correction (ABSPACK) includes:
- Absorption correction using spherical harmonics
- Frame scaling
;
_oxdiff_exptl_absorpt_empirical_full_max 1.306
_oxdiff_exptl_absorpt_empirical_full_min 0.620

loop_
_space_group_symop_operation_xyz
'x, y, z'
'-x, -y, -z'

loop_
_atom_site_label
_atom_site_type_symbol
_atom_site_fract_x
_atom_site_fract_y
_atom_site_fract_z
_atom_site_U_iso_or_equiv
_atom_site_adp_type
_atom_site_occupancy
_atom_site_site_symmetry_order
_atom_site_calc_flag
_atom_site_refinement_flags_posn
O001 O 0.13065(18) 0.91415(13) 0.69841(9) 0.0441(4) Uani 1 1 d .
O002 O 0.3519(2) 0.42718(14) 0.74216(10) 0.0584(4) Uani 1 1 d .
O003 O 0.2576(2) 1.04877(14) 0.60308(10) 0.0594(4) Uani 1 1 d .
O004 O 0.6448(2) 0.97293(16) 0.73775(12) 0.0640(5) Uani 1 1 d .
N005 N 0.5300(2) 0.65468(16) 0.59539(12) 0.0472(4) Uani 1 1 d .
H005 H 0.5535 0.6193 0.5429 0.057 Uiso 1 1 calc R
O006 O 0.4189(3) 0.41885(16) 0.59107(12) 0.0770(6) Uani 1 1 d .
O007 O 0.0569(3) 0.5124(2) 0.34825(14) 0.0891(6) Uani 1 1 d .
C008 C 0.5070(3) 0.79452(18) 0.70589(13) 0.0398(5) Uani 1 1 d .
N009 N 0.1213(3) 0.6077(2) 0.32841(15) 0.0662(6) Uani 1 1 d .
C00A C 0.4273(3) 0.68898(18) 0.74029(13) 0.0387(4) Uani 1 1 d .
C00B C 0.3569(3) 0.97298(17) 0.80526(13) 0.0396(5) Uani 1 1 d .
C00C C 0.1771(3) 0.97523(18) 0.77868(13) 0.0412(5) Uani 1 1 d .
C00D C 0.4453(3) 0.60323(18) 0.67006(13) 0.0420(5) Uani 1 1 d .
O00E O 0.1824(4) 0.6313(2) 0.25224(14) 0.1024(8) Uani 1 1 d .
C00F C 0.1552(3) 0.86771(19) 0.53963(13) 0.0416(5) Uani 1 1 d .
C00G C 0.5699(3) 0.7676(2) 0.61674(15) 0.0463(5) Uani 1 1 d .
H00G H 0.6301 0.8196 0.5781 0.056 Uiso 1 1 calc R
C00H C 0.3498(3) 0.67258(18) 0.83461(14) 0.0464(5) Uani 1 1 d .
C00I C 0.3903(3) 1.0342(2) 0.88679(14) 0.0502(6) Uani 1 1 d .
H00I H 0.5093 1.0374 0.9055 0.060 Uiso 1 1 calc R
C00J C 0.1870(3) 0.95579(19) 0.61419(14) 0.0428(5) Uani 1 1 d .
C00K C 0.5143(3) 0.91551(19) 0.74916(14) 0.0427(5) Uani 1 1 d .
C00L C 0.1270(3) 0.7019(2) 0.40135(14) 0.0486(5) Uani 1 1 d .
C00M C 0.4045(3) 0.4757(2) 0.66249(14) 0.0474(5) Uani 1 1 d .
C00N C 0.0624(3) 0.7656(2) 0.55607(15) 0.0488(5) Uani 1 1 d .
H00N H 0.0101 0.7534 0.6141 0.059 Uiso 1 1 calc R
C00O C 0.2147(3) 0.8036(2) 0.38220(15) 0.0539(6) Uani 1 1 d .
H00O H 0.2637 0.8162 0.3234 0.065 Uiso 1 1 calc R
C00P C 0.0365(3) 1.0316(2) 0.83071(16) 0.0532(6) Uani 1 1 d .
H00P H -0.0827 1.0314 0.8112 0.064 Uiso 1 1 calc R
C00Q C 0.0478(3) 0.6821(2) 0.48622(15) 0.0543(6) Uani 1 1 d .
H00Q H -0.0147 0.6135 0.4964 0.065 Uiso 1 1 calc R
C00R C 0.2288(3) 0.8874(2) 0.45216(15) 0.0511(6) Uani 1 1 d .
H00R H 0.2879 0.9573 0.4406 0.061 Uiso 1 1 calc R
C00S C 0.2498(4) 1.0901(2) 0.94022(16) 0.0608(7) Uani 1 1 d .
H00S H 0.2746 1.1289 0.9951 0.073 Uiso 1 1 calc R
C00T C 0.0741(4) 1.0884(2) 0.91243(16) 0.0612(6) Uani 1 1 d .
H00T H -0.0203 1.1257 0.9487 0.073 Uiso 1 1 calc R
C00U C 0.1716(4) 0.6496(2) 0.84667(17) 0.0649(7) Uani 1 1 d .
H00U H 0.0973 0.6466 0.7948 0.078 Uiso 1 1 calc R
C00V C 0.3167(4) 0.2988(2) 0.74183(19) 0.0736(8) Uani 1 1 d .
H00A H 0.2638 0.2820 0.6831 0.110 Uiso 1 1 calc GR
H00B H 0.2344 0.2839 0.7915 0.110 Uiso 1 1 calc GR
H00C H 0.4284 0.2450 0.7506 0.110 Uiso 1 1 calc GR
C00W C 0.4566(4) 0.6780(2) 0.91274(16) 0.0733(8) Uani 1 1 d .
H00W H 0.5759 0.6947 0.9062 0.088 Uiso 1 1 calc R
C00X C 0.1033(5) 0.6310(3) 0.9353(2) 0.0913(10) Uani 1 1 d .
H00X H -0.0166 0.6161 0.9428 0.110 Uiso 1 1 calc R
C00Y C 0.2110(7) 0.6346(3) 1.0114(2) 0.1056(13) Uani 1 1 d .
H00Y H 0.1652 0.6206 1.0707 0.127 Uiso 1 1 calc R
C00Z C 0.3858(7) 0.6587(3) 1.0012(2) 0.1040(13) Uani 1 1 d .
H00Z H 0.4583 0.6622 1.0536 0.125 Uiso 1 1 calc R

loop_
_atom_site_aniso_label
_atom_site_aniso_U_11
_atom_site_aniso_U_22
_atom_site_aniso_U_33
_atom_site_aniso_U_23
_atom_site_aniso_U_13
_atom_site_aniso_U_12
O001 0.0493(8) 0.0470(8) 0.0387(7) -0.0073(6) -0.0024(6) -0.0151(7)
O002 0.0910(12) 0.0389(9) 0.0470(9) 0.0010(7) 0.0130(8) -0.0164(8)
O003 0.0858(12) 0.0455(9) 0.0511(9) 0.0038(7) -0.0113(8) -0.0256(9)
O004 0.0593(10) 0.0661(11) 0.0731(11) -0.0069(9) 0.0022(8) -0.0329(9)
N005 0.0603(11) 0.0400(10) 0.0416(10) -0.0040(8) 0.0150(8) -0.0068(8)
O006 0.1367(17) 0.0478(10) 0.0504(10) -0.0150(8) 0.0293(10) -0.0240(11)
O007 0.1322(18) 0.0657(13) 0.0750(13) -0.0242(10) -0.0015(12) -0.0302(13)
C008 0.0404(11) 0.0391(11) 0.0404(11) -0.0008(9) 0.0015(8) -0.0076(9)
N009 0.0808(15) 0.0685(15) 0.0495(12) -0.0148(11) -0.0067(11) -0.0070(12)
C00A 0.0452(11) 0.0342(10) 0.0370(10) -0.0001(8) 0.0010(8) -0.0062(8)
C00B 0.0553(12) 0.0294(10) 0.0351(10) 0.0023(8) -0.0044(9) -0.0108(9)
C00C 0.0519(12) 0.0359(11) 0.0376(10) -0.0037(8) -0.0015(9) -0.0117(9)
C00D 0.0517(12) 0.0359(11) 0.0381(11) 0.0002(9) 0.0065(9) -0.0048(9)
O00E 0.153(2) 0.1098(18) 0.0507(12) -0.0265(11) 0.0183(12) -0.0349(16)
C00F 0.0463(11) 0.0399(11) 0.0384(11) 0.0013(9) -0.0065(9) -0.0053(9)
C00G 0.0467(12) 0.0435(12) 0.0495(12) 0.0011(10) 0.0094(9) -0.0101(10)
C00H 0.0734(15) 0.0291(10) 0.0369(11) -0.0022(8) 0.0072(10) -0.0073(10)
C00I 0.0714(15) 0.0412(12) 0.0399(11) 0.0013(9) -0.0121(10) -0.0152(11)
C00J 0.0469(12) 0.0406(12) 0.0411(11) 0.0038(9) -0.0089(9) -0.0073(9)
C00K 0.0498(12) 0.0400(11) 0.0403(11) 0.0030(9) -0.0070(9) -0.0147(10)
C00L 0.0581(13) 0.0488(13) 0.0391(11) -0.0073(10) -0.0062(10) -0.0054(11)
C00M 0.0625(14) 0.0384(12) 0.0411(12) -0.0023(9) 0.0091(10) -0.0049(10)
C00N 0.0574(13) 0.0514(13) 0.0405(11) -0.0028(10) 0.0001(10) -0.0180(11)
C00O 0.0660(15) 0.0577(14) 0.0382(11) 0.0008(10) 0.0018(10) -0.0095(12)
C00P 0.0567(14) 0.0490(13) 0.0537(13) -0.0029(11) 0.0046(11) -0.0053(11)
C00Q 0.0684(15) 0.0482(13) 0.0498(13) -0.0062(10) 0.0002(11) -0.0202(11)
C00R 0.0623(14) 0.0469(13) 0.0459(12) 0.0046(10) -0.0036(10) -0.0157(11)
C00S 0.101(2) 0.0451(13) 0.0381(12) -0.0092(10) -0.0029(13) -0.0121(13)
C00T 0.0840(19) 0.0492(14) 0.0494(13) -0.0076(11) 0.0142(13) -0.0037(13)
C00U 0.0807(18) 0.0598(16) 0.0558(14) -0.0016(12) 0.0235(13) -0.0161(14)
C00V 0.103(2) 0.0381(13) 0.0810(18) 0.0084(13) 0.0166(16) -0.0165(14)
C00W 0.116(2) 0.0614(16) 0.0443(13) -0.0006(12) -0.0127(14) -0.0195(16)
C00X 0.124(3) 0.072(2) 0.078(2) 0.0007(16) 0.053(2) -0.0134(18)
C00Y 0.200(4) 0.065(2) 0.0509(19) -0.0001(15) 0.043(2) -0.016(2)
C00Z 0.197(4) 0.077(2) 0.0392(15) -0.0043(14) -0.012(2) -0.019(3)

loop_
_atom_type_symbol
_atom_type_description
_atom_type_scat_dispersion_real
_atom_type_scat_dispersion_imag
_atom_type_scat_source
C C 0.0033 0.0016 'International Tables Vol C Tables 4.2.6.8 and 6.1.1.4'
H H 0.0000 0.0000 'International Tables Vol C Tables 4.2.6.8 and 6.1.1.4'
N N 0.0061 0.0033 'International Tables Vol C Tables 4.2.6.8 and 6.1.1.4'
O O 0.0106 0.0060 'International Tables Vol C Tables 4.2.6.8 and 6.1.1.4'

loop_
_geom_angle_atom_site_label_1
_geom_angle_atom_site_label_2
_geom_angle_atom_site_label_3
_geom_angle
C00J O001 C00C 118.10(15)
C00M O002 C00V 117.00(18)
C00D N005 H005 125.1
C00G N005 H005 125.1
C00G N005 C00D 109.77(17)
C00A C008 C00K 129.23(18)
C00G C008 C00A 107.14(18)
C00G C008 C00K 123.48(18)
O007 N009 C00L 118.5(2)
O00E N009 O007 124.2(2)
O00E N009 C00L 117.3(2)
C008 C00A C00H 126.53(18)
C00D C00A C008 106.25(17)
C00D C00A C00H 127.14(17)
C00C C00B C00I 116.9(2)
C00C C00B C00K 123.93(17)
C00I C00B C00K 119.03(19)
C00B C00C O001 120.85(18)
C00P C00C O001 116.77(18)
C00P C00C C00B 122.32(19)
N005 C00D C00A 108.13(17)
N005 C00D C00M 117.64(18)
C00A C00D C00M 134.12(18)
C00N C00F C00J 122.28(18)
C00N C00F C00R 119.89(19)
C00R C00F C00J 117.77(18)
N005 C00G C008 108.68(17)
N005 C00G H00G 125.7
C008 C00G H00G 125.7
C00U C00H C00A 121.4(2)
C00W C00H C00A 119.9(2)
C00W C00H C00U 118.6(2)
C00B C00I H00I 119.4
C00S C00I C00B 121.2(2)
C00S C00I H00I 119.4
O001 C00J C00F 110.75(16)
O003 C00J O001 123.98(19)
O003 C00J C00F 125.23(19)
O004 C00K C008 121.1(2)
O004 C00K C00B 118.81(19)
C008 C00K C00B 120.03(16)
C00O C00L N009 118.7(2)
C00O C00L C00Q 122.5(2)
C00Q C00L N009 118.8(2)
O002 C00M C00D 113.39(18)
O006 C00M O002 122.97(19)
O006 C00M C00D 123.63(19)
C00F C00N H00N 120.1
C00Q C00N C00F 119.9(2)
C00Q C00N H00N 120.1
C00L C00O H00O 120.8
C00L C00O C00R 118.5(2)
C00R C00O H00O 120.8
C00C C00P H00P 120.4
C00C C00P C00T 119.2(2)
C00T C00P H00P 120.4
C00L C00Q C00N 118.9(2)
C00L C00Q H00Q 120.6
C00N C00Q H00Q 120.6
C00F C00R H00R 119.9
C00O C00R C00F 120.3(2)
C00O C00R H00R 119.9
C00I C00S H00S 120.0
C00T C00S C00I 120.0(2)
C00T C00S H00S 120.0
C00P C00T H00T 119.9
C00S C00T C00P 120.2(2)
C00S C00T H00T 119.9
C00H C00U H00U 119.7
C00X C00U C00H 120.5(3)
C00X C00U H00U 119.7
O002 C00V H00A 109.5
O002 C00V H00B 109.5
O002 C00V H00C 109.5
H00A C00V H00B 109.5
H00A C00V H00C 109.5
H00B C00V H00C 109.5
C00H C00W H00W 120.0
C00H C00W C00Z 120.0(3)
C00Z C00W H00W 120.0
C00U C00X H00X 119.9
C00Y C00X C00U 120.2(3)
C00Y C00X H00X 119.9
C00X C00Y H00Y 119.9
C00X C00Y C00Z 120.3(3)
C00Z C00Y H00Y 119.9
C00W C00Z H00Z 119.8
C00Y C00Z C00W 120.4(3)
C00Y C00Z H00Z 119.8

loop_
_geom_bond_atom_site_label_1
_geom_bond_atom_site_label_2
_geom_bond_distance
O001 C00C 1.405(2)
O001 C00J 1.359(2)
O002 C00M 1.322(2)
O002 C00V 1.444(3)
O003 C00J 1.196(2)
O004 C00K 1.221(2)
N005 H005 0.8600
N005 C00D 1.378(2)
N005 C00G 1.334(3)
O006 C00M 1.205(2)
O007 N009 1.214(3)
C008 C00A 1.424(3)
C008 C00G 1.384(3)
C008 C00K 1.469(3)
N009 O00E 1.213(3)
N009 C00L 1.482(3)
C00A C00D 1.381(3)
C00A C00H 1.482(3)
C00B C00C 1.387(3)
C00B C00I 1.394(3)
C00B C00K 1.498(3)
C00C C00P 1.372(3)
C00D C00M 1.453(3)
C00F C00J 1.487(3)
C00F C00N 1.386(3)
C00F C00R 1.387(3)
C00G H00G 0.9300
C00H C00U 1.386(3)
C00H C00W 1.380(3)
C00I H00I 0.9300
C00I C00S 1.381(3)
C00L C00O 1.366(3)
C00L C00Q 1.372(3)
C00N H00N 0.9300
C00N C00Q 1.378(3)
C00O H00O 0.9300
C00O C00R 1.380(3)
C00P H00P 0.9300
C00P C00T 1.381(3)
C00Q H00Q 0.9300
C00R H00R 0.9300
C00S H00S 0.9300
C00S C00T 1.368(4)
C00T H00T 0.9300
C00U H00U 0.9300
C00U C00X 1.385(3)
C00V H00A 0.9600
C00V H00B 0.9600
C00V H00C 0.9600
C00W H00W 0.9300
C00W C00Z 1.390(4)
C00X H00X 0.9300
C00X C00Y 1.358(5)
C00Y H00Y 0.9300
C00Y C00Z 1.362(5)
C00Z H00Z 0.9300

loop_
_geom_torsion_atom_site_label_1
_geom_torsion_atom_site_label_2
_geom_torsion_atom_site_label_3
_geom_torsion_atom_site_label_4
_geom_torsion
O001 C00C C00P C00T 177.29(18)
N005 C00D C00M O002 169.28(18)
N005 C00D C00M O006 -9.9(3)
O007 N009 C00L C00O 173.9(2)
O007 N009 C00L C00Q -4.6(3)
C008 C00A C00D N005 -0.8(2)
C008 C00A C00D C00M 175.1(2)
C008 C00A C00H C00U 122.7(2)
C008 C00A C00H C00W -58.4(3)
N009 C00L C00O C00R -176.3(2)
N009 C00L C00Q C00N 176.1(2)
C00A C008 C00G N005 1.2(2)
C00A C008 C00K O004 146.2(2)
C00A C008 C00K C00B -36.2(3)
C00A C00D C00M O002 -6.4(4)
C00A C00D C00M O006 174.4(2)
C00A C00H C00U C00X 178.2(2)
C00A C00H C00W C00Z -177.9(2)
C00B C00C C00P C00T 0.1(3)
C00B C00I C00S C00T -1.4(3)
C00C O001 C00J O003 -7.9(3)
C00C O001 C00J C00F 169.87(17)
C00C C00B C00I C00S 2.5(3)
C00C C00B C00K O004 134.7(2)
C00C C00B C00K C008 -42.9(3)
C00C C00P C00T C00S 1.0(3)
C00D N005 C00G C008 -1.7(2)
C00D C00A C00H C00U -60.9(3)
C00D C00A C00H C00W 118.0(3)
O00E N009 C00L C00O -5.9(3)
O00E N009 C00L C00Q 175.5(2)
C00F C00N C00Q C00L 0.3(3)
C00G N005 C00D C00A 1.6(2)
C00G N005 C00D C00M -175.14(19)
C00G C008 C00A C00D -0.2(2)
C00G C008 C00A C00H 176.8(2)
C00G C008 C00K O004 -38.8(3)
C00G C008 C00K C00B 138.8(2)
C00H C00A C00D N005 -177.82(19)
C00H C00A C00D C00M -1.8(4)
C00H C00U C00X C00Y -0.3(4)
C00H C00W C00Z C00Y -0.2(5)
C00I C00B C00C O001 -178.87(17)
C00I C00B C00C C00P -1.8(3)
C00I C00B C00K O004 -41.7(3)
C00I C00B C00K C008 140.71(19)
C00I C00S C00T C00P -0.4(3)
C00J O001 C00C C00B -64.4(2)
C00J O001 C00C C00P 118.4(2)
C00J C00F C00N C00Q -175.5(2)
C00J C00F C00R C00O 175.4(2)
C00K C008 C00A C00D 175.5(2)
C00K C008 C00A C00H -7.5(3)
C00K C008 C00G N005 -174.79(18)
C00K C00B C00C O001 4.6(3)
C00K C00B C00C C00P -178.30(19)
C00K C00B C00I C00S 179.12(18)
C00L C00O C00R C00F 0.0(3)
C00N C00F C00J O001 6.3(3)
C00N C00F C00J O003 -175.9(2)
C00N C00F C00R C00O -1.9(3)
C00O C00L C00Q C00N -2.4(4)
C00Q C00L C00O C00R 2.2(4)
C00R C00F C00J O001 -170.92(18)
C00R C00F C00J O003 6.9(3)
C00R C00F C00N C00Q 1.7(3)
C00U C00H C00W C00Z 1.0(4)
C00U C00X C00Y C00Z 1.2(5)
C00V O002 C00M O006 2.0(4)
C00V O002 C00M C00D -177.2(2)
C00W C00H C00U C00X -0.8(4)
C00X C00Y C00Z C00W -0.9(6)
